data_2210824
loop_
_publ_author_name
'Ning Liu'
'Jun Fan'
'Wei-Guang Zhang'
'Xia Yin'
'Mu-Biao Xie'

_publ_section_title
Bis(\m-<i>N</i>,<i>N</i>-diethyldithiocarbamato-\k^3^<i>S</i>,<i>S</i>':<i>S</i>')bis[(\m-<i>N</i>,<i>N</i>-diethyldithiocarbamato-\k^2^<i>S</i>,<i>S</i>')silver(II)]
_journal_coeditor_code XU2056
_journal_issue 10
_journal_name_full 'Acta Crystallographica Section E'
_journal_page_first m2588
_journal_page_last m2590
_journal_paper_doi 10.1107/S1600536806032314
_journal_volume 62
_journal_year 2006
_chemical_formula_iupac '[Ag2 (C5 H10 N S2)4]'
_chemical_formula_moiety 'C20 H40 Ag2 N4 S8'
_chemical_formula_sum 'C20 H40 Ag2 N4 S8'
_chemical_formula_weight 808.78
_chemical_name_systematic
;
Bis(\m-N,N-diethyldithiocarbamato-\k^3^S,S':S')bis[(\m-N,N-
diethyldithiocarbamato-\k^2^S,S')silver(II)]
;
_chemical_temperature_decomposition 441.9(7)
_space_group_IT_number 14
_symmetry_cell_setting monoclinic
_symmetry_space_group_name_Hall '-P 2yn'
_symmetry_space_group_name_H-M 'P 1 21/n 1'
_atom_sites_solution_hydrogens geom
_atom_sites_solution_primary direct
_atom_sites_solution_secondary difmap
_audit_creation_method SHELXL-97
_cell_angle_alpha 90.00
_cell_angle_beta 103.931(2)
_cell_angle_gamma 90.00
_cell_formula_units_Z 2
_cell_length_a 10.0453(4)
_cell_length_b 10.7601(4)
_cell_length_c 16.0064(6)
_cell_measurement_reflns_used 3029
_cell_measurement_temperature 273(2)
_cell_measurement_theta_max 25.2
_cell_measurement_theta_min 2.2
_cell_volume 1679.22(11)
_computing_cell_refinement 'SAINT (Bruker, 1999)'
_computing_data_collection 'SMART (Bruker, 1998)'
_computing_data_reduction SAINT
_computing_molecular_graphics 'SHELXTL (Bruker, 1998)'
_computing_publication_material SHELXTL
_computing_structure_refinement 'SHELXL97 (Sheldrick, 1997)'
_computing_structure_solution 'SHELXS97 (Sheldrick, 1997)'
_diffrn_ambient_temperature 273(2)
_diffrn_detector_area_resol_mean 0
_diffrn_measured_fraction_theta_full 1.00
_diffrn_measured_fraction_theta_max 1.00
_diffrn_measurement_device_type 'Bruker APEX-II'
_diffrn_measurement_method '\f and \w'
_diffrn_radiation_monochromator graphite
_diffrn_radiation_source 'fine-focus sealed tube'
_diffrn_radiation_type MoK\a
_diffrn_radiation_wavelength 0.71073
_diffrn_reflns_av_R_equivalents 0.024
_diffrn_reflns_av_sigmaI/netI 0.021
_diffrn_reflns_limit_h_max 11
_diffrn_reflns_limit_h_min -12
_diffrn_reflns_limit_k_max 12
_diffrn_reflns_limit_k_min -12
_diffrn_reflns_limit_l_max 19
_diffrn_reflns_limit_l_min -19
_diffrn_reflns_number 12005
_diffrn_reflns_theta_full 25.2
_diffrn_reflns_theta_max 25.2
_diffrn_reflns_theta_min 2.1
_diffrn_standards_interval_count 0
_diffrn_standards_interval_time 0
_diffrn_standards_number 0
_exptl_absorpt_coefficient_mu 1.680
_exptl_absorpt_correction_T_max 0.612
_exptl_absorpt_correction_T_min 0.518
_exptl_absorpt_correction_type multi-scan
_exptl_absorpt_process_details '(SADABS; Sheldrick, 2002)'
_exptl_crystal_colour yellow
_exptl_crystal_density_diffrn 1.600
_exptl_crystal_density_method 'not measured'
_exptl_crystal_description block
_exptl_crystal_F_000 820
_exptl_crystal_size_max 0.40
_exptl_crystal_size_mid 0.35
_exptl_crystal_size_min 0.30
_refine_diff_density_max 0.19
_refine_diff_density_min -0.45
_refine_ls_extinction_method none
_refine_ls_goodness_of_fit_ref 1.023
_refine_ls_hydrogen_treatment constr
_refine_ls_matrix_type full
_refine_ls_number_parameters 158
_refine_ls_number_reflns 3029
_refine_ls_number_restraints 0
_refine_ls_restrained_S_all 1.023
_refine_ls_R_factor_all 0.027
_refine_ls_R_factor_gt 0.021
_refine_ls_shift/su_max 0.001
_refine_ls_shift/su_mean 0.000
_refine_ls_structure_factor_coef Fsqd
_refine_ls_weighting_details 'calc w=1/[\s^2^(Fo^2^)+(0.0211P)^2^+0.4069P] where P=(Fo^2^+2Fc^2^)/3'
_refine_ls_weighting_scheme calc
_refine_ls_wR_factor_gt 0.045
_refine_ls_wR_factor_ref 0.048
_reflns_number_gt 2594
_reflns_number_total 3029
_reflns_threshold_expression I>2\s(I)
_cod_data_source_file xu2056.cif
_cod_data_source_block I
_cod_depositor_comments
;
The following automatic conversions were performed:

'_chemical_melting_point' tag was changed to
'_chemical_temperature_decomposition' since the value had been given
as '441.2-442.5 K (decomposition)'. The value was changed to
'441.9(7)' - the average value was taken and precision was estimated.

Automatic conversion script
Id: cif_fix_values 1646 2011-03-28 12:23:43Z adriana 

The following automatic conversions were performed:

'_chemical_melting_point' tag was changed to
'_chemical_temperature_decomposition' since the value had been given
as '441.2-442.5 K (decomposition)'. The value was changed to
'441.9(7)' - the average value was taken and precision was estimated.

Automatic conversion script
Id: cif_fix_values 1715 2011-07-08 13:25:40Z adriana 
;
_cod_original_sg_symbol_H-M 'P 21/n'
_cod_database_code 2210824
_cod_database_fobs_code 2210824

loop_
_symmetry_equiv_pos_as_xyz
'x, y, z'
'-x+1/2, y+1/2, -z+1/2'
'-x, -y, -z'
'x-1/2, -y-1/2, z-1/2'

loop_
_atom_site_type_symbol
_atom_site_label
_atom_site_fract_x
_atom_site_fract_y
_atom_site_fract_z
_atom_site_U_iso_or_equiv
_atom_site_adp_type
_atom_site_calc_flag
_atom_site_refinement_flags
_atom_site_occupancy
Ag Ag1 0.382031(18) 0.434262(16) 0.056348(10) 0.05071(7) Uani d . 1
S S1 0.27287(7) 0.25155(6) 0.12189(4) 0.05809(16) Uani d . 1
S S2 0.20118(7) 0.54618(6) -0.05695(5) 0.0714(2) Uani d . 1
S S3 0.49585(7) 0.41787(5) 0.21686(4) 0.05450(15) Uani d . 1
S S4 0.45789(6) 0.67893(5) 0.02721(3) 0.04706(14) Uani d . 1
N N1 0.4011(2) 0.22278(19) 0.28591(12) 0.0555(5) Uani d . 1
N N2 0.26231(19) 0.77191(16) -0.10135(11) 0.0490(4) Uani d . 1
C C1 0.1363(3) 0.7391(4) -0.25233(17) 0.0965(11) Uani d . 1
H H1A 0.1968 0.7953 -0.2718 0.145 Uiso calc R 1
H H1B 0.0469 0.7427 -0.2909 0.145 Uiso calc R 1
H H1C 0.1716 0.6561 -0.2512 0.145 Uiso calc R 1
C C2 0.1264(3) 0.7758(2) -0.16309(16) 0.0624(7) Uani d . 1
H H2A 0.0891 0.8592 -0.1646 0.075 Uiso calc R 1
H H2B 0.0642 0.7197 -0.1439 0.075 Uiso calc R 1
C C3 0.3480(3) 0.8834(2) -0.10146(16) 0.0609(6) Uani d . 1
H H3A 0.3354 0.9131 -0.1601 0.073 Uiso calc R 1
H H3B 0.4438 0.8611 -0.0803 0.073 Uiso calc R 1
C C4 0.3913(2) 0.2897(2) 0.21539(14) 0.0462(5) Uani d . 1
C C5 0.3023(2) 0.67580(19) -0.05083(13) 0.0450(5) Uani d . 1
C C6 0.3135(3) 0.9860(3) -0.0468(2) 0.0891(10) Uani d . 1
H H6A 0.2173 1.0043 -0.0648 0.134 Uiso calc R 1
H H6B 0.3654 1.0589 -0.0531 0.134 Uiso calc R 1
H H6C 0.3358 0.9605 0.0124 0.134 Uiso calc R 1
C C7 0.4378(4) 0.3349(3) 0.42461(18) 0.0926(10) Uani d . 1
H H7A 0.4161 0.4141 0.3971 0.139 Uiso calc R 1
H H7B 0.5022 0.3461 0.4791 0.139 Uiso calc R 1
H H7C 0.3557 0.2973 0.4335 0.139 Uiso calc R 1
C C8 0.3812(3) -0.0002(3) 0.2526(2) 0.0855(9) Uani d . 1
H H8A 0.3833 0.0136 0.1937 0.128 Uiso calc R 1
H H8B 0.3281 -0.0733 0.2565 0.128 Uiso calc R 1
H H8C 0.4731 -0.0115 0.2868 0.128 Uiso calc R 1
C C9 0.4999(3) 0.2516(3) 0.36810(15) 0.0678(7) Uani d . 1
H H9A 0.5796 0.2922 0.3563 0.081 Uiso calc R 1
H H9B 0.5301 0.1748 0.3985 0.081 Uiso calc R 1
C C10 0.3174(3) 0.1099(3) 0.28543(18) 0.0746(8) Uani d . 1
H H10A 0.2263 0.1237 0.2492 0.089 Uiso calc R 1
H H10B 0.3085 0.0931 0.3434 0.089 Uiso calc R 1

loop_
_atom_site_aniso_label
_atom_site_aniso_U_11
_atom_site_aniso_U_22
_atom_site_aniso_U_33
_atom_site_aniso_U_12
_atom_site_aniso_U_13
_atom_site_aniso_U_23
Ag1 0.06105(12) 0.04614(11) 0.04333(11) 0.00442(8) 0.00942(8) 0.01197(7)
S1 0.0601(4) 0.0593(4) 0.0505(3) -0.0114(3) 0.0047(3) 0.0064(3)
S2 0.0659(4) 0.0488(4) 0.0806(5) -0.0124(3) -0.0196(3) 0.0190(3)
S3 0.0667(4) 0.0475(3) 0.0463(3) -0.0094(3) 0.0079(3) 0.0027(3)
S4 0.0557(3) 0.0439(3) 0.0358(3) -0.0010(3) -0.0003(2) -0.0014(2)
N1 0.0624(12) 0.0592(12) 0.0449(10) -0.0068(10) 0.0126(9) 0.0123(9)
N2 0.0549(11) 0.0412(10) 0.0462(10) 0.0022(9) 0.0032(8) 0.0083(8)
C1 0.096(2) 0.127(3) 0.0518(16) 0.002(2) -0.0093(15) 0.0146(18)
C2 0.0594(15) 0.0551(15) 0.0615(15) 0.0061(12) -0.0074(12) 0.0156(12)
C3 0.0655(16) 0.0482(14) 0.0650(15) -0.0053(12) 0.0077(12) 0.0171(12)
C4 0.0497(12) 0.0443(12) 0.0455(12) 0.0039(10) 0.0130(10) 0.0035(10)
C5 0.0541(13) 0.0385(11) 0.0391(11) 0.0040(10) 0.0048(10) 0.0018(9)
C6 0.088(2) 0.0485(16) 0.124(3) -0.0012(16) 0.0136(19) -0.0123(17)
C7 0.114(3) 0.108(3) 0.0571(16) -0.010(2) 0.0242(17) -0.0060(17)
C8 0.091(2) 0.0537(17) 0.101(2) -0.0124(16) 0.0010(18) 0.0195(16)
C9 0.0776(18) 0.0712(18) 0.0491(14) 0.0006(14) 0.0047(12) 0.0161(13)
C10 0.0819(19) 0.0783(19) 0.0638(16) -0.0195(16) 0.0182(14) 0.0253(15)

loop_
_atom_type_symbol
_atom_type_description
_atom_type_scat_dispersion_real
_atom_type_scat_dispersion_imag
_atom_type_scat_source
C C 0.0033 0.0016 'International Tables Vol C Tables 4.2.6.8 and 6.1.1.4'
H H 0.0000 0.0000 'International Tables Vol C Tables 4.2.6.8 and 6.1.1.4'
N N 0.0061 0.0033 'International Tables Vol C Tables 4.2.6.8 and 6.1.1.4'
S S 0.1246 0.1234 'International Tables Vol C Tables 4.2.6.8 and 6.1.1.4'
Ag Ag -0.8971 1.1015 'International Tables Vol C Tables 4.2.6.8 and 6.1.1.4'

loop_
_geom_angle_atom_site_label_1
_geom_angle_atom_site_label_2
_geom_angle_atom_site_label_3
_geom_angle_site_symmetry_1
_geom_angle_site_symmetry_3
_geom_angle
_geom_angle_publ_flag
S2 Ag1 S3 . . 145.16(3) yes
S2 Ag1 S1 . . 110.42(2) yes
S3 Ag1 S1 . . 70.801(19) yes
S2 Ag1 S4 . 3_665 106.06(2) yes
S3 Ag1 S4 . 3_665 107.437(19) yes
S1 Ag1 S4 . 3_665 103.00(2) yes
S2 Ag1 S4 . . 67.255(18) yes
S3 Ag1 S4 . . 99.088(17) yes
S1 Ag1 S4 . . 159.28(2) yes
S4 Ag1 S4 3_665 . 97.250(16) yes
C4 S1 Ag1 . . 84.25(8) ?
C5 S2 Ag1 . . 91.89(7) ?
C4 S3 Ag1 . . 85.30(7) ?
C5 S4 Ag1 . 3_665 100.30(7) ?
C5 S4 Ag1 . . 82.48(7) ?
Ag1 S4 Ag1 3_665 . 82.751(16) ?
C4 N1 C10 . . 121.2(2) ?
C4 N1 C9 . . 122.8(2) ?
C10 N1 C9 . . 115.92(19) ?
C5 N2 C3 . . 123.23(18) ?
C5 N2 C2 . . 121.91(19) ?
C3 N2 C2 . . 114.85(17) ?
C2 C1 H1A . . 109.5 ?
C2 C1 H1B . . 109.5 ?
H1A C1 H1B . . 109.5 ?
C2 C1 H1C . . 109.5 ?
H1A C1 H1C . . 109.5 ?
H1B C1 H1C . . 109.5 ?
N2 C2 C1 . . 111.3(2) ?
N2 C2 H2A . . 109.4 ?
C1 C2 H2A . . 109.4 ?
N2 C2 H2B . . 109.4 ?
C1 C2 H2B . . 109.4 ?
H2A C2 H2B . . 108.0 ?
N2 C3 C6 . . 112.4(2) ?
N2 C3 H3A . . 109.1 ?
C6 C3 H3A . . 109.1 ?
N2 C3 H3B . . 109.1 ?
C6 C3 H3B . . 109.1 ?
H3A C3 H3B . . 107.9 ?
N1 C4 S1 . . 120.36(17) ?
N1 C4 S3 . . 120.16(17) ?
S1 C4 S3 . . 119.47(12) ?
N2 C5 S2 . . 121.07(16) ?
N2 C5 S4 . . 120.78(16) ?
S2 C5 S4 . . 118.12(12) ?
C3 C6 H6A . . 109.5 ?
C3 C6 H6B . . 109.5 ?
H6A C6 H6B . . 109.5 ?
C3 C6 H6C . . 109.5 ?
H6A C6 H6C . . 109.5 ?
H6B C6 H6C . . 109.5 ?
C9 C7 H7A . . 109.5 ?
C9 C7 H7B . . 109.5 ?
H7A C7 H7B . . 109.5 ?
C9 C7 H7C . . 109.5 ?
H7A C7 H7C . . 109.5 ?
H7B C7 H7C . . 109.5 ?
C10 C8 H8A . . 109.5 ?
C10 C8 H8B . . 109.5 ?
H8A C8 H8B . . 109.5 ?
C10 C8 H8C . . 109.5 ?
H8A C8 H8C . . 109.5 ?
H8B C8 H8C . . 109.5 ?
N1 C9 C7 . . 111.8(2) ?
N1 C9 H9A . . 109.2 ?
C7 C9 H9A . . 109.2 ?
N1 C9 H9B . . 109.2 ?
C7 C9 H9B . . 109.2 ?
H9A C9 H9B . . 107.9 ?
N1 C10 C8 . . 111.1(2) ?
N1 C10 H10A . . 109.4 ?
C8 C10 H10A . . 109.4 ?
N1 C10 H10B . . 109.4 ?
C8 C10 H10B . . 109.4 ?
H10A C10 H10B . . 108.0 ?

loop_
_geom_bond_atom_site_label_1
_geom_bond_atom_site_label_2
_geom_bond_site_symmetry_2
_geom_bond_distance
_geom_bond_publ_flag
Ag1 S1 . 2.5927(6) yes
Ag1 S2 . 2.5403(6) yes
Ag1 S3 . 2.5544(6) yes
Ag1 S4 3_665 2.6256(6) yes
Ag1 S4 . 2.8107(6) yes
S1 C4 . 1.722(2) yes
S2 C5 . 1.714(2) yes
S3 C4 . 1.730(2) yes
S4 C5 . 1.751(2) yes
N1 C4 . 1.323(3) ?
N1 C10 . 1.476(3) ?
N1 C9 . 1.478(3) ?
N2 C5 . 1.315(3) ?
N2 C3 . 1.477(3) ?
N2 C2 . 1.481(3) ?
C1 C2 . 1.508(4) ?
C1 H1A . 0.9600 ?
C1 H1B . 0.9600 ?
C1 H1C . 0.9600 ?
C2 H2A . 0.9700 ?
C2 H2B . 0.9700 ?
C3 C6 . 1.500(4) ?
C3 H3A . 0.9700 ?
C3 H3B . 0.9700 ?
C6 H6A . 0.9600 ?
C6 H6B . 0.9600 ?
C6 H6C . 0.9600 ?
C7 C9 . 1.510(4) ?
C7 H7A . 0.9600 ?
C7 H7B . 0.9600 ?
C7 H7C . 0.9600 ?
C8 C10 . 1.501(4) ?
C8 H8A . 0.9600 ?
C8 H8B . 0.9600 ?
C8 H8C . 0.9600 ?
C9 H9A . 0.9700 ?
C9 H9B . 0.9700 ?
C10 H10A . 0.9700 ?
C10 H10B . 0.9700 ?

loop_
_geom_hbond_atom_site_label_D
_geom_hbond_atom_site_label_H
_geom_hbond_atom_site_label_A
_geom_hbond_site_symmetry_A
_geom_hbond_distance_DH
_geom_hbond_distance_HA
_geom_hbond_distance_DA
_geom_hbond_angle_DHA
_geom_hbond_publ_flag
C8 H8C S2 4_666 0.96 2.98 3.892(3) 159 y
C9 H9B S2 4_666 0.97 2.92 3.825(3) 156 y
